data_1516363
loop_
_publ_author_name
'Mebs, Stefan'
'Henn, Julian'
'Dittrich, Birger'
'Paulmann, Carsten'
'Luger, Peter'

_publ_section_title
;
 Electron densities of three B12 vitamins.
;
_journal_issue 29
_journal_name_full 'The journal of physical chemistry. A'
_journal_page_first 8366
_journal_page_last 8378
_journal_paper_doi 10.1021/jp902433x
_journal_volume 113
_journal_year 2009
_chemical_absolute_configuration ad
_chemical_formula_sum 'C76 H132 Co N18 O30 P'
_chemical_formula_weight 1867.90
_chemical_name_systematic
; 
 ? 
;
_space_group_IT_number 19
_symmetry_cell_setting orthorhombic
_symmetry_space_group_name_Hall 'P 2ac 2ab'
_symmetry_space_group_name_H-M 'P 21 21 21'
_atom_sites_solution_hydrogens geom
_atom_sites_solution_primary direct
_atom_sites_solution_secondary difmap
_audit_creation_method SHELXL-97
_cell_angle_alpha 90.00
_cell_angle_beta 90.00
_cell_angle_gamma 90.00
_cell_formula_units_Z 4
_cell_length_a 15.120(3)
_cell_length_b 21.474(4)
_cell_length_c 27.219(6)
_cell_measurement_temperature 23(2)
_cell_volume 8838(3)
_computing_molecular_graphics 'Volkov et al, (2006)'
_computing_publication_material 'Volkov et al, (2006)'
_computing_structure_refinement 'Volkov et al, (2006)'
_computing_structure_solution 'SHELXS-97 (Sheldrick, 1990)'
_diffrn_ambient_temperature 23(2)
_diffrn_measured_fraction_theta_full 0.994
_diffrn_measured_fraction_theta_max 0.994
_diffrn_radiation_monochromator graphite
_diffrn_radiation_source 'fine-focus sealed tube'
_diffrn_radiation_type MoK\a
_diffrn_radiation_wavelength 0.71073
_diffrn_reflns_av_R_equivalents 0.0000
_diffrn_reflns_av_sigmaI/netI 0.0371
_diffrn_reflns_limit_h_max 30
_diffrn_reflns_limit_h_min 0
_diffrn_reflns_limit_k_max 42
_diffrn_reflns_limit_k_min 0
_diffrn_reflns_limit_l_max 53
_diffrn_reflns_limit_l_min -52
_diffrn_reflns_number 73164
_diffrn_reflns_theta_full 45.29
_diffrn_reflns_theta_max 45.29
_diffrn_reflns_theta_min 1.21
_exptl_absorpt_coefficient_mu 0.303
_exptl_absorpt_correction_T_max 0.837
_exptl_absorpt_correction_T_min 0.834
_exptl_absorpt_correction_type empirical
_exptl_crystal_colour red
_exptl_crystal_density_diffrn 1.404
_exptl_crystal_density_method 'not measured'
_exptl_crystal_description block
_exptl_crystal_F_000 3984
_exptl_crystal_size_max 0.6
_exptl_crystal_size_mid 0.5
_exptl_crystal_size_min 0.45
_refine_diff_density_max 2.829
_refine_diff_density_min -1.057
_refine_diff_density_rms 0.131
_refine_ls_abs_structure_details 'Flack H D (1983), Acta Cryst. A39, 876-881'
_refine_ls_abs_structure_Flack 0.040(4)
_refine_ls_extinction_method none
_refine_ls_goodness_of_fit_ref 2.892
_refine_ls_hydrogen_treatment mixed
_refine_ls_matrix_type full
_refine_ls_number_parameters 1659
_refine_ls_number_reflns 63868
_refine_ls_number_restraints 0
_refine_ls_restrained_S_all 1.166
_refine_ls_R_factor_all 0.063
_refine_ls_R_factor_gt 0.048
_refine_ls_R_Fsqd_factor 0.065
_refine_ls_shift/su_max 0.000
_refine_ls_shift/su_mean 0.000
_refine_ls_structure_factor_coef Fsqd
_refine_ls_weighting_details
;
calc w2 = 1/[s^2^(Fo^2^)]
;
_refine_ls_weighting_scheme calc
_refine_ls_wR_factor_ref 0.081
_reflns_number_gt 67108
_reflns_number_total 73164
_reflns_threshold_expression >2sigma(I)
_cod_data_source_file jp902433x_si_002.cif
_cod_data_source_block 1
_cod_database_code 1516363

loop_
_symmetry_equiv_pos_as_xyz
'x, y, z'
'-x+1/2, -y, z+1/2'
'-x, y+1/2, -z+1/2'
'x+1/2, -y+1/2, -z'

loop_
_atom_site_label
_atom_site_type_symbol
_atom_site_fract_x
_atom_site_fract_y
_atom_site_fract_z
_atom_site_U_iso_or_equiv
_atom_site_adp_type
_atom_site_occupancy
_atom_site_symmetry_multiplicity
_atom_site_calc_flag
_atom_site_refinement_flags
Co Co 0.266413(9) 0.062331(6) 0.296664(5) 0.00432(2) Uani 1 1 d .
C1 C 0.12322(6) -0.02165(5) 0.27308(4) 0.00562(12) Uani 1 1 d .
C2 C 0.03064(6) -0.03570(4) 0.29776(4) 0.00598(12) Uani 1 1 d .
C3 C -0.00619(6) 0.03154(5) 0.30611(4) 0.00581(13) Uani 1 1 d .
H3 H -0.0393 0.0319 0.3379 0.007 Uiso 1 1 calc R
C4 C 0.07788(6) 0.06857(4) 0.31288(4) 0.00552(12) Uani 1 1 d .
C5 C 0.08057(7) 0.12880(5) 0.33659(4) 0.00621(13) Uani 1 1 d .
C6 C 0.15529(7) 0.16491(5) 0.33486(4) 0.00587(13) Uani 1 1 d .
C7 C 0.16702(7) 0.22978(5) 0.35838(4) 0.00604(13) Uani 1 1 d .
C8 C 0.24957(6) 0.25279(5) 0.32980(4) 0.00607(13) Uani 1 1 d .
H8 H 0.2879 0.2791 0.3513 0.007 Uiso 1 1 calc R
C9 C 0.29433(7) 0.19209(5) 0.31811(4) 0.00607(13) Uani 1 1 d .
C10 C 0.38548(7) 0.18566(5) 0.31461(4) 0.00698(13) Uani 1 1 d .
H10 H 0.4204 0.2221 0.3188 0.008 Uiso 1 1 calc R
C11 C 0.42966(7) 0.13006(5) 0.30541(4) 0.00605(13) Uani 1 1 d .
C12 C 0.52927(7) 0.12281(5) 0.30871(4) 0.00635(13) Uani 1 1 d .
C13 C 0.54209(6) 0.06699(5) 0.27364(4) 0.00623(12) Uani 1 1 d .
H13 H 0.5927 0.0403 0.2844 0.007 Uiso 1 1 calc R
C14 C 0.45436(7) 0.03288(5) 0.27963(4) 0.00595(13) Uani 1 1 d .
C15 C 0.44024(7) -0.02866(5) 0.26858(4) 0.00633(13) Uani 1 1 d .
C16 C 0.35291(6) -0.05578(4) 0.27167(4) 0.00590(13) Uani 1 1 d .
C17 C 0.32958(7) -0.12539(5) 0.26826(4) 0.00600(13) Uani 1 1 d .
C18 C 0.22749(7) -0.12133(4) 0.26049(4) 0.00601(12) Uani 1 1 d .
H18 H 0.2166 -0.1137 0.2248 0.007 Uiso 1 1 calc R
C19 C 0.20341(6) -0.06194(5) 0.28815(4) 0.00557(12) Uani 1 1 d .
H19 H 0.1974 -0.0724 0.3238 0.007 Uiso 1 1 calc R
C20 C 0.11842(7) -0.01722(5) 0.21688(4) 0.00725(13) Uani 1 1 d .
H201 H 0.0794 0.0172 0.2076 0.011 Uiso 1 1 calc R
H202 H 0.0951 -0.0563 0.2035 0.011 Uiso 1 1 calc R
H203 H 0.1778 -0.0098 0.2036 0.011 Uiso 1 1 calc R
N21 N 0.14646(5) 0.04043(4) 0.29461(3) 0.00534(11) Uani 1 1 d .
N22 N 0.23542(6) 0.14563(4) 0.31467(3) 0.00555(11) Uani 1 1 d .
N23 N 0.39051(6) 0.07595(4) 0.29398(4) 0.00576(11) Uani 1 1 d .
N24 N 0.28310(6) -0.02237(4) 0.28193(3) 0.00533(11) Uani 1 1 d .
C25 C -0.02891(7) -0.07767(5) 0.26651(4) 0.00767(14) Uani 1 1 d .
H251 H 0.0022 -0.1166 0.2591 0.011 Uiso 1 1 calc R
H252 H -0.0438 -0.0563 0.2358 0.011 Uiso 1 1 calc R
H253 H -0.0833 -0.0870 0.2847 0.011 Uiso 1 1 calc R
C26 C 0.04500(7) -0.06467(5) 0.34964(4) 0.00686(13) Uani 1 1 d .
H261 H 0.0674 -0.1077 0.3456 0.008 Uiso 1 1 calc R
H262 H 0.0913 -0.0405 0.3669 0.008 Uiso 1 1 calc R
C27 C -0.03694(7) -0.06659(5) 0.38175(4) 0.00726(13) Uani 1 1 d .
O28 O -0.09756(6) -0.10400(4) 0.37478(4) 0.01101(13) Uani 1 1 d .
N29 N -0.04047(7) -0.02443(5) 0.41824(4) 0.00989(14) Uani 1 1 d .
H291 H -0.0868 -0.0231 0.4378 0.012 Uiso 1 1 calc R
H292 H 0.0035 0.0018 0.4226 0.012 Uiso 1 1 calc R
C30 C -0.06486(7) 0.06229(5) 0.26658(4) 0.00711(13) Uani 1 1 d .
H301 H -0.0609 0.1081 0.2700 0.009 Uiso 1 1 calc R
H302 H -0.0418 0.0511 0.2337 0.009 Uiso 1 1 calc R
C31 C -0.16217(7) 0.04281(5) 0.26981(4) 0.00793(14) Uani 1 1 d .
H311 H -0.1956 0.0631 0.2429 0.010 Uiso 1 1 calc R
H312 H -0.1666 -0.0028 0.2652 0.010 Uiso 1 1 calc R
C32 C -0.20348(7) 0.06022(5) 0.31847(4) 0.00726(13) Uani 1 1 d .
O33 O -0.20385(6) 0.11480(4) 0.33351(3) 0.00888(12) Uani 1 1 d .
N34 N -0.23933(8) 0.01371(5) 0.34430(4) 0.01110(14) Uani 1 1 d .
H341 H -0.2642 0.0213 0.3729 0.013 Uiso 1 1 calc R
H342 H -0.2381 -0.0245 0.3327 0.013 Uiso 1 1 calc R
C35 C -0.00028(7) 0.14867(5) 0.36514(4) 0.00867(15) Uani 1 1 d .
H351 H 0.0180 0.1730 0.3939 0.013 Uiso 1 1 calc R
H352 H -0.0329 0.1117 0.3760 0.013 Uiso 1 1 calc R
H353 H -0.0384 0.1742 0.3441 0.013 Uiso 1 1 calc R
C36 C 0.08783(7) 0.27435(5) 0.35478(4) 0.00868(15) Uani 1 1 d .
H361 H 0.0577 0.2681 0.3233 0.013 Uiso 1 1 calc R
H362 H 0.1087 0.3175 0.3570 0.013 Uiso 1 1 calc R
H363 H 0.0466 0.2659 0.3817 0.013 Uiso 1 1 calc R
C37 C 0.19419(7) 0.21668(5) 0.41204(4) 0.00753(14) Uani 1 1 d .
H371 H 0.1447 0.1948 0.4284 0.009 Uiso 1 1 calc R
H372 H 0.2453 0.1878 0.4117 0.009 Uiso 1 1 calc R
C38 C 0.21876(7) 0.27287(5) 0.44297(4) 0.00806(14) Uani 1 1 d .
O39 O 0.21590(7) 0.32709(4) 0.42756(4) 0.01063(13) Uani 1 1 d .
N40 N 0.24417(8) 0.25888(5) 0.48874(4) 0.01158(15) Uani 1 1 d .
H401 H 0.2596 0.2887 0.5091 0.014 Uiso 1 1 calc R
H402 H 0.2454 0.2198 0.4984 0.014 Uiso 1 1 calc R
C41 C 0.22379(7) 0.28821(5) 0.28291(4) 0.00793(14) Uani 1 1 d .
H411 H 0.1802 0.2630 0.2645 0.010 Uiso 1 1 calc R
H412 H 0.1944 0.3276 0.2924 0.010 Uiso 1 1 calc R
C42 C 0.30151(8) 0.30358(5) 0.24866(4) 0.00935(15) Uani 1 1 d .
H421 H 0.3493 0.3247 0.2671 0.011 Uiso 1 1 calc R
H422 H 0.3257 0.2650 0.2339 0.011 Uiso 1 1 calc R
C43 C 0.26510(8) 0.34594(5) 0.20923(4) 0.00860(14) Uani 1 1 d .
O44 O 0.26684(7) 0.40328(4) 0.21384(3) 0.01023(12) Uani 1 1 d .
N45 N 0.22713(9) 0.31831(5) 0.17038(4) 0.01354(17) Uani 1 1 d .
H451 H 0.2025 0.3411 0.1472 0.016 Uiso 1 1 calc R
H452 H 0.2269 0.2774 0.1680 0.016 Uiso 1 1 calc R
C46 C 0.57958(7) 0.18233(5) 0.29717(5) 0.00887(14) Uani 1 1 d .
H461 H 0.5654 0.1960 0.2637 0.013 Uiso 1 1 calc R
H462 H 0.6433 0.1745 0.2998 0.013 Uiso 1 1 calc R
H463 H 0.5625 0.2149 0.3206 0.013 Uiso 1 1 calc R
C47 C 0.55172(7) 0.10167(5) 0.36154(4) 0.00924(15) Uani 1 1 d .
H471 H 0.5294 0.1325 0.3850 0.014 Uiso 1 1 calc R
H472 H 0.6160 0.0979 0.3651 0.014 Uiso 1 1 calc R
H473 H 0.5240 0.0612 0.3680 0.014 Uiso 1 1 calc R
C48 C 0.55197(7) 0.08595(5) 0.21908(4) 0.00778(14) Uani 1 1 d .
H481 H 0.5352 0.0501 0.1981 0.009 Uiso 1 1 calc R
H482 H 0.5103 0.1204 0.2119 0.009 Uiso 1 1 calc R
C49 C 0.64591(7) 0.10678(5) 0.20540(4) 0.00775(13) Uani 1 1 d .
H491 H 0.6761 0.1196 0.2360 0.009 Uiso 1 1 calc R
H492 H 0.6779 0.0700 0.1926 0.009 Uiso 1 1 calc R
C50 C 0.65659(7) 0.15887(5) 0.16849(4) 0.00801(14) Uani 1 1 d .
O51 O 0.72736(6) 0.18872(4) 0.16763(4) 0.01042(13) Uani 1 1 d .
N52 N 0.59064(7) 0.17146(5) 0.13754(4) 0.01093(15) Uani 1 1 d .
H521 H 0.5964 0.2015 0.1158 0.013 Uiso 1 1 calc R
H522 H 0.5413 0.1497 0.1389 0.013 Uiso 1 1 calc R
C53 C 0.51870(7) -0.06885(5) 0.25493(5) 0.00914(15) Uani 1 1 d .
H531 H 0.5729 -0.0439 0.2564 0.014 Uiso 1 1 calc R
H532 H 0.5108 -0.0849 0.2215 0.014 Uiso 1 1 calc R
H533 H 0.5232 -0.1038 0.2780 0.014 Uiso 1 1 calc R
C54 C 0.35508(7) -0.15552(5) 0.31780(4) 0.00788(14) Uani 1 1 d .
H541 H 0.3462 -0.2007 0.3159 0.012 Uiso 1 1 calc R
H542 H 0.3179 -0.1383 0.3440 0.012 Uiso 1 1 calc R
H543 H 0.4173 -0.1467 0.3250 0.012 Uiso 1 1 calc R
C55 C 0.37270(7) -0.16393(5) 0.22706(4) 0.00690(13) Uani 1 1 d .
H551 H 0.4359 -0.1700 0.2354 0.008 Uiso 1 1 calc R
H552 H 0.3446 -0.2056 0.2266 0.008 Uiso 1 1 calc R
C56 C 0.36726(7) -0.13657(5) 0.17524(4) 0.00829(14) Uani 1 1 d .
H561 H 0.3057 -0.1391 0.1631 0.010 Uiso 1 1 calc R
H562 H 0.3848 -0.0922 0.1760 0.010 Uiso 1 1 calc R
C57 C 0.42799(7) -0.17231(5) 0.14109(4) 0.00760(14) Uani 1 1 d .
O58 O 0.50863(6) -0.17552(4) 0.14943(4) 0.00996(13) Uani 1 1 d .
N59 N 0.38991(7) -0.20179(5) 0.10336(4) 0.00870(13) Uani 1 1 d .
H59 H 0.3329 -0.1965 0.0982 0.010 Uiso 1 1 calc R
C60 C 0.17519(7) -0.17957(5) 0.27526(4) 0.00745(14) Uani 1 1 d .
H601 H 0.2058 -0.2006 0.3028 0.009 Uiso 1 1 calc R
H602 H 0.1157 -0.1671 0.2868 0.009 Uiso 1 1 calc R
C61 C 0.16577(7) -0.22466(5) 0.23267(4) 0.00773(14) Uani 1 1 d .
O62 O 0.13700(7) -0.20554(4) 0.19293(4) 0.01159(14) Uani 1 1 d .
N63 N 0.18814(7) -0.28392(4) 0.24050(4) 0.00919(13) Uani 1 1 d .
H631 H 0.1827 -0.3115 0.2168 0.011 Uiso 1 1 calc R
H632 H 0.2084 -0.2955 0.2694 0.011 Uiso 1 1 calc R
C65 C 0.43946(8) -0.24213(5) 0.07063(4) 0.00890(15) Uani 1 1 d .
H651 H 0.3975 -0.2711 0.0546 0.011 Uiso 1 1 calc R
H652 H 0.4807 -0.2675 0.0906 0.011 Uiso 1 1 calc R
C66 C 0.49249(7) -0.20903(5) 0.03079(4) 0.00775(14) Uani 1 1 d .
H66 H 0.5424 -0.1853 0.0460 0.009 Uiso 1 1 calc R
C67 C 0.52836(8) -0.25680(5) -0.00524(5) 0.01121(17) Uani 1 1 d .
H671 H 0.4790 -0.2772 -0.0221 0.017 Uiso 1 1 calc R
H672 H 0.5630 -0.2881 0.0126 0.017 Uiso 1 1 calc R
H673 H 0.5662 -0.2360 -0.0294 0.017 Uiso 1 1 calc R
O68 O 0.43628(6) -0.06909(4) 0.05091(3) 0.00812(11) Uani 1 1 d .
O69 O 0.43471(6) -0.16683(4) 0.00463(3) 0.00763(11) Uani 1 1 d .
O70 O 0.55681(6) -0.08808(4) -0.01284(3) 0.00830(19) Uani 0.969(6) 1 d P
O71 O 0.39652(6) -0.06883(4) -0.03929(3) 0.00867(19) Uani 0.978(6) 1 d P
C72 C 0.36594(7) 0.08148(5) 0.09819(4) 0.00662(13) Uani 1 1 d .
H72 H 0.3588 0.1140 0.0722 0.008 Uiso 1 1 calc R
C73 C 0.34035(7) 0.01717(5) 0.07719(4) 0.00704(13) Uani 1 1 d .
H73 H 0.2948 0.0206 0.0507 0.008 Uiso 1 1 calc R
C74 C 0.43039(7) -0.00363(5) 0.05706(4) 0.00696(13) Uani 1 1 d .
H74 H 0.4432 0.0180 0.0253 0.008 Uiso 1 1 calc R
C75 C 0.49382(7) 0.01863(5) 0.09669(4) 0.00685(13) Uani 1 1 d .
H75 H 0.4923 -0.0113 0.1248 0.008 Uiso 1 1 calc R
C76 C 0.58855(7) 0.02745(5) 0.08036(4) 0.00860(14) Uani 1 1 d .
H761 H 0.6235 0.0453 0.1077 0.010 Uiso 1 1 calc R
H762 H 0.6144 -0.0135 0.0718 0.010 Uiso 1 1 calc R
O77 O 0.45659(5) 0.07740(4) 0.11232(3) 0.00742(11) Uani 1 1 d .
O78 O 0.31229(6) -0.02150(4) 0.11567(3) 0.00923(12) Uani 1 1 d D
H78 H 0.2654(19) -0.0477(12) 0.1033(9) 0.046(10) Uiso 1 1 d D
O79 O 0.59331(6) 0.06780(4) 0.03893(4) 0.01094(13) Uani 1 1 d D
H79 H 0.6357(15) 0.0536(13) 0.0150(8) 0.019(6) Uiso 1 1 d D
N80 N 0.31517(6) 0.09861(4) 0.14113(3) 0.00690(12) Uani 1 1 d .
C81 C 0.32462(7) 0.07391(5) 0.18670(4) 0.00723(14) Uani 1 1 d .
H81 H 0.3709 0.0460 0.1952 0.009 Uiso 1 1 calc R
N82 N 0.26352(6) 0.09226(4) 0.21809(3) 0.00653(11) Uani 1 1 d .
C83 C 0.12976(7) 0.16207(5) 0.20319(4) 0.00768(13) Uani 1 1 d .
H83 H 0.1074 0.1601 0.2358 0.009 Uiso 1 1 calc R
C84 C 0.08585(7) 0.19659(5) 0.16747(4) 0.00825(14) Uani 1 1 d .
C85 C 0.11780(7) 0.19920(5) 0.11826(4) 0.00868(15) Uani 1 1 d .
C86 C 0.19494(7) 0.16765(5) 0.10545(4) 0.00849(14) Uani 1 1 d .
H86 H 0.2171 0.1689 0.0728 0.010 Uiso 1 1 calc R
C87 C 0.23862(7) 0.13412(5) 0.14198(4) 0.00711(13) Uani 1 1 d .
C88 C 0.20741(7) 0.13027(5) 0.19053(4) 0.00649(13) Uani 1 1 d .
C89 C 0.00341(8) 0.23206(6) 0.18101(5) 0.01271(18) Uani 1 1 d .
H891 H -0.0073 0.2282 0.2164 0.019 Uiso 1 1 calc R
H892 H -0.0471 0.2150 0.1629 0.019 Uiso 1 1 calc R
H893 H 0.0110 0.2761 0.1725 0.019 Uiso 1 1 calc R
C90 C 0.06894(9) 0.23648(6) 0.08000(5) 0.01260(18) Uani 1 1 d .
H901 H 0.0996 0.2329 0.0484 0.019 Uiso 1 1 calc R
H902 H 0.0669 0.2803 0.0900 0.019 Uiso 1 1 calc R
H903 H 0.0085 0.2205 0.0767 0.019 Uiso 1 1 calc R
N91 N 0.76660(7) -0.02615(4) 0.47126(4) 0.00895(13) Uani 1 1 d .
C92 C 0.72311(7) -0.06942(5) 0.44532(4) 0.00903(15) Uani 1 1 d .
H92 H 0.7585 -0.1018 0.4320 0.011 Uiso 1 1 calc R
N93 N 0.63677(6) -0.07309(5) 0.43575(4) 0.00865(13) Uani 1 1 d .
C94 C 0.59197(7) -0.02562(5) 0.45618(4) 0.00762(14) Uani 1 1 d .
C95 C 0.62765(7) 0.02243(5) 0.48366(4) 0.00844(14) Uani 1 1 d .
C96 C 0.72003(7) 0.02181(5) 0.49135(4) 0.00749(14) Uani 1 1 d .
N97 N 0.56272(6) 0.06409(5) 0.49810(4) 0.01067(14) Uani 1 1 d .
C98 C 0.48963(8) 0.04075(6) 0.47959(5) 0.01061(16) Uani 1 1 d .
H98 H 0.4333 0.0598 0.4834 0.013 Uiso 1 1 calc R
N99 N 0.50242(6) -0.01390(5) 0.45406(4) 0.00835(13) Uani 1 1 d .
N100 N 0.76268(7) 0.06470(5) 0.51727(4) 0.00963(13) Uani 1 1 d .
H99 H 0.8203 0.0619 0.5213 0.012 Uiso 1 1 calc R
H100 H 0.7333 0.0959 0.5304 0.012 Uiso 1 1 calc R
C101 C 0.43642(7) -0.05100(5) 0.42777(4) 0.00826(14) Uani 1 1 d .
H101 H 0.4656 -0.0892 0.4144 0.010 Uiso 1 1 calc R
C102 C 0.35681(7) -0.07076(5) 0.45985(4) 0.00827(14) Uani 1 1 d .
H102 H 0.3715 -0.0703 0.4957 0.010 Uiso 1 1 calc R
C103 C 0.28942(7) -0.02017(5) 0.44622(4) 0.00693(13) Uani 1 1 d .
H103 H 0.3038 0.0193 0.4640 0.008 Uiso 1 1 calc R
C104 C 0.30787(7) -0.01210(5) 0.39114(4) 0.00684(13) Uani 1 1 d .
H104 H 0.2816 -0.0479 0.3727 0.008 Uiso 1 1 calc R
C105 C 0.27371(7) 0.04795(5) 0.36987(4) 0.00684(13) Uani 1 1 d .
H105 H 0.3108 0.0818 0.3835 0.008 Uiso 1 1 calc R
H106 H 0.2134 0.0541 0.3832 0.008 Uiso 1 1 calc R
O106 O 0.40307(5) -0.01526(4) 0.38804(3) 0.00835(12) Uani 1 1 d .
O107 O 0.32212(6) -0.12867(4) 0.44481(4) 0.01113(13) Uani 1 1 d D
H107 H 0.3580 -0.1571 0.4520 0.017 Uiso 1 1 calc RD
O108 O 0.20180(6) -0.03812(4) 0.45671(4) 0.00914(12) Uani 1 1 d D
H108 H 0.1719(13) -0.0010(7) 0.4477(15) 0.051(11) Uiso 1 1 d D
P109 P 0.460174(19) -0.095732(13) -0.002728(11) 0.00608(4) Uani 1 1 d .
O200 O 0.11329(7) 0.50088(5) 0.34887(4) 0.01514(16) Uani 1 1 d D
H200 H 0.1660(13) 0.4874(14) 0.3320(10) 0.026(7) Uiso 1 1 d D
C210 C 0.13724(12) 0.55422(8) 0.37764(7) 0.0217(3) Uani 1 1 d .
H214 H 0.1611 0.5872 0.3560 0.026 Uiso 1 1 calc R
H215 H 0.1837 0.5427 0.4016 0.026 Uiso 1 1 calc R
C220 C 0.05672(13) 0.57806(8) 0.40448(8) 0.0237(3) Uani 1 1 d .
H224 H 0.0122 0.5916 0.3806 0.036 Uiso 1 1 calc R
H225 H 0.0735 0.6133 0.4254 0.036 Uiso 1 1 calc R
H226 H 0.0321 0.5447 0.4249 0.036 Uiso 1 1 calc R
O300 O 0.81417(8) 0.22433(6) 0.08161(4) 0.01096(17) Uani 0.80 1 d PD
H300 H 0.787(4) 0.224(3) 0.1135(10) 0.068(18) Uiso 0.80 1 d PD
C311 C 0.76462(15) 0.20035(11) 0.04051(7) 0.0167(3) Uani 0.80 1 d P
H314 H 0.7026 0.2148 0.0424 0.020 Uiso 0.80 1 calc PR
H315 H 0.7647 0.1543 0.0412 0.020 Uiso 0.80 1 calc PR
C312 C 0.7904(10) 0.1830(6) 0.0418(6) 0.036(3) Uani 0.20 1 d P
C321 C 0.80657(16) 0.22311(10) -0.00640(7) 0.0190(3) Uani 0.80 1 d P
H32A H 0.8117 0.2686 -0.0054 0.028 Uiso 0.80 1 calc PR
H32B H 0.7698 0.2109 -0.0344 0.028 Uiso 0.80 1 calc PR
H32C H 0.8655 0.2047 -0.0099 0.028 Uiso 0.80 1 calc PR
C322 C 0.7620(12) 0.2279(7) 0.0016(6) 0.048(4) Uani 0.20 1 d P
O400 O 0.27119(7) 0.46142(5) 0.30925(4) 0.01329(14) Uani 1 1 d D
H404 H 0.3088(17) 0.4406(12) 0.3321(8) 0.023(7) Uiso 1 1 d D
H405 H 0.265(2) 0.4342(12) 0.2820(8) 0.041(9) Uiso 1 1 d D
O410 O 0.27492(7) 0.12404(5) 0.49158(4) 0.01269(14) Uani 1 1 d D
H414 H 0.2879(16) 0.1119(11) 0.5238(5) 0.013(6) Uiso 1 1 d D
H415 H 0.2215(19) 0.104(2) 0.4822(12) 0.081(16) Uiso 1 1 d D
O420 O 0.35031(7) 0.39289(5) 0.37934(4) 0.01217(14) Uani 1 1 d D
H424 H 0.3106(18) 0.3640(12) 0.3942(14) 0.052(11) Uiso 1 1 d D
H425 H 0.3998(15) 0.3686(13) 0.3690(13) 0.042(10) Uiso 1 1 d D
O430 O 0.30119(7) 0.22081(5) 0.60280(4) 0.01237(14) Uani 1 1 d D
H434 H 0.313(2) 0.2598(8) 0.5878(9) 0.029(8) Uiso 1 1 d D
H435 H 0.3336(17) 0.2202(9) 0.6329(6) 0.022(7) Uiso 1 1 d D
O440 O 0.32599(7) 0.09476(5) 0.58704(4) 0.01355(15) Uani 1 1 d D
H444 H 0.3866(9) 0.0824(12) 0.5917(11) 0.022(7) Uiso 1 1 d D
H445 H 0.321(2) 0.1369(6) 0.5957(9) 0.058(12) Uiso 1 1 d D
O450 O 0.31895(7) 0.34278(5) 0.56810(4) 0.01184(14) Uani 1 1 d D
H454 H 0.3685(15) 0.3656(13) 0.5562(10) 0.033(9) Uiso 1 1 d D
H455 H 0.307(2) 0.3584(16) 0.6001(7) 0.045(10) Uiso 1 1 d D
O460 O 0.00207(8) 0.41681(6) 0.39789(4) 0.01638(17) Uani 1 1 d D
H464 H 0.0390(19) 0.4395(16) 0.3759(9) 0.048(11) Uiso 1 1 d D
H465 H 0.0327(17) 0.4158(14) 0.4286(6) 0.028(8) Uiso 1 1 d D
O470 O 0.48663(8) 0.17256(5) 0.01797(5) 0.01647(17) Uani 1 1 d D
H474 H 0.535(2) 0.1441(19) 0.0205(15) 0.092(18) Uiso 1 1 d D
H475 H 0.4557(18) 0.1610(14) -0.0110(7) 0.026(7) Uiso 1 1 d D
O480 O 0.88559(7) 0.34382(5) 0.06667(4) 0.01508(16) Uani 1 1 d D
H484 H 0.8415(15) 0.3761(9) 0.0662(13) 0.038(9) Uiso 1 1 d D
H485 H 0.8509(15) 0.3076(8) 0.0764(11) 0.021(7) Uiso 1 1 d D
O490 O 0.42397(9) 0.32694(7) 0.12294(6) 0.0195(2) Uani 0.90 1 d PD
H494 H 0.4846(8) 0.3291(9) 0.1149(10) 0.043(11) Uiso 0.90 1 d PD
H495 H 0.405(3) 0.2855(15) 0.114(2) 0.24(6) Uiso 0.90 1 d PD
O500 O 0.55457(8) 0.27453(5) 0.06474(5) 0.01384(17) Uani 0.90 1 d PD
H504 H 0.4920(7) 0.271(3) 0.0557(16) 0.13(3) Uiso 0.90 1 d PD
H505 H 0.5831(10) 0.2553(9) 0.0380(7) 0.049(12) Uiso 0.90 1 d PD
O510 O 0.4653(8) 0.2949(6) 0.0857(5) 0.0195(2) Uani 0.10 1 d P
O520 O 0.4095(8) 0.2481(6) 0.1131(5) 0.0195(2) Uani 0.10 1 d P

loop_
_atom_site_aniso_label
_atom_site_aniso_U_11
_atom_site_aniso_U_22
_atom_site_aniso_U_33
_atom_site_aniso_U_23
_atom_site_aniso_U_13
_atom_site_aniso_U_12
Co 0.00402(4) 0.00435(4) 0.00459(4) -0.00023(4) 0.00027(4) 0.00019(3)
C1 0.0052(3) 0.0059(3) 0.0057(3) -0.0006(2) -0.0002(2) 0.0000(2)
C2 0.0056(3) 0.0059(3) 0.0065(3) -0.0001(3) 0.0003(3) 0.0006(2)
C3 0.0049(3) 0.0059(3) 0.0067(3) -0.0004(2) -0.0001(2) 0.0003(2)
C4 0.0058(3) 0.0054(3) 0.0054(3) -0.0005(2) 0.0002(2) 0.0002(2)
C5 0.0061(3) 0.0055(3) 0.0070(3) -0.0012(2) 0.0004(2) -0.0002(2)
C6 0.0059(3) 0.0056(3) 0.0060(3) -0.0005(2) 0.0005(2) 0.0004(2)
C7 0.0061(3) 0.0057(3) 0.0064(3) -0.0009(2) 0.0003(2) 0.0001(2)
C8 0.0061(3) 0.0054(3) 0.0067(3) -0.0003(2) 0.0006(2) 0.0001(2)
C9 0.0061(3) 0.0062(3) 0.0060(3) -0.0003(2) 0.0006(2) 0.0001(2)
C10 0.0057(3) 0.0059(3) 0.0093(4) -0.0010(3) 0.0000(3) -0.0004(2)
C11 0.0057(3) 0.0061(3) 0.0063(3) -0.0006(2) 0.0001(2) -0.0002(2)
C12 0.0054(3) 0.0059(3) 0.0078(3) -0.0006(3) 0.0000(2) -0.0005(2)
C13 0.0052(3) 0.0064(3) 0.0070(3) -0.0001(3) 0.0003(2) -0.0004(2)
C14 0.0055(3) 0.0059(3) 0.0065(3) 0.0000(2) 0.0002(2) -0.0001(2)
C15 0.0056(3) 0.0056(3) 0.0078(3) -0.0004(3) 0.0006(3) 0.0001(2)
C16 0.0058(3) 0.0055(3) 0.0064(3) 0.0000(2) 0.0006(2) 0.0003(2)
C17 0.0062(3) 0.0056(3) 0.0062(3) -0.0003(2) 0.0002(2) 0.0008(2)
C18 0.0058(3) 0.0055(3) 0.0067(3) -0.0004(2) -0.0002(3) 0.0002(2)
C19 0.0051(3) 0.0054(3) 0.0062(3) -0.0001(2) 0.0001(2) 0.0002(2)
C20 0.0072(3) 0.0086(3) 0.0060(3) 0.0000(3) -0.0003(3) 0.0007(3)
N21 0.0048(2) 0.0049(2) 0.0063(3) 0.0000(2) 0.0009(2) 0.0001(2)
N22 0.0051(3) 0.0054(2) 0.0061(3) 0.0000(2) 0.0005(2) 0.0002(2)
N23 0.0055(3) 0.0054(2) 0.0063(3) -0.0010(2) 0.0003(2) 0.0003(2)
N24 0.0045(3) 0.0054(3) 0.0061(3) -0.0003(2) 0.0004(2) 0.0004(2)
C25 0.0072(3) 0.0074(3) 0.0084(4) -0.0009(3) -0.0007(3) -0.0007(3)
C26 0.0066(3) 0.0075(3) 0.0064(3) 0.0003(3) 0.0010(2) 0.0007(3)
C27 0.0070(3) 0.0076(3) 0.0072(3) 0.0005(3) 0.0007(3) -0.0002(3)
O28 0.0098(3) 0.0108(3) 0.0124(3) -0.0001(3) 0.0012(3) -0.0035(2)
N29 0.0102(3) 0.0113(3) 0.0082(3) -0.0023(3) 0.0021(3) -0.0001(3)
C30 0.0063(3) 0.0083(3) 0.0067(3) 0.0005(3) -0.0002(2) 0.0005(3)
C31 0.0061(3) 0.0095(3) 0.0082(4) -0.0013(3) -0.0006(3) 0.0002(3)
C32 0.0058(3) 0.0073(3) 0.0086(4) -0.0005(3) -0.0002(3) 0.0007(3)
O33 0.0102(3) 0.0068(3) 0.0097(3) -0.0007(2) 0.0003(2) -0.0001(2)
N34 0.0134(4) 0.0082(3) 0.0117(4) 0.0004(3) 0.0033(3) -0.0009(3)
C35 0.0071(3) 0.0089(3) 0.0100(4) -0.0031(3) 0.0017(3) 0.0001(3)
C36 0.0086(3) 0.0072(3) 0.0102(4) -0.0013(3) 0.0000(3) 0.0019(3)
C37 0.0092(3) 0.0076(3) 0.0058(3) -0.0008(3) -0.0003(3) -0.0009(3)
C38 0.0087(3) 0.0083(3) 0.0072(4) -0.0011(3) 0.0001(3) -0.0009(3)
O39 0.0148(3) 0.0072(3) 0.0098(3) -0.0003(2) 0.0005(3) -0.0005(2)
N40 0.0154(4) 0.0099(3) 0.0094(4) -0.0007(3) -0.0033(3) -0.0017(3)
C41 0.0082(3) 0.0076(3) 0.0080(4) 0.0016(3) 0.0000(3) 0.0005(3)
C42 0.0095(4) 0.0092(3) 0.0094(4) 0.0029(3) 0.0003(3) 0.0001(3)
C43 0.0091(3) 0.0082(3) 0.0085(4) 0.0013(3) -0.0005(3) -0.0002(3)
O44 0.0120(3) 0.0068(3) 0.0118(3) 0.0014(2) -0.0004(3) 0.0003(2)
N45 0.0195(5) 0.0093(3) 0.0118(4) 0.0013(3) -0.0055(3) -0.0019(3)
C46 0.0078(3) 0.0074(3) 0.0114(4) -0.0010(3) 0.0013(3) -0.0018(3)
C47 0.0084(3) 0.0110(4) 0.0083(4) -0.0008(3) -0.0009(3) 0.0004(3)
C48 0.0066(3) 0.0095(3) 0.0072(4) 0.0003(3) 0.0003(3) -0.0008(3)
C49 0.0067(3) 0.0086(3) 0.0079(4) 0.0012(3) 0.0007(3) -0.0004(2)
C50 0.0087(3) 0.0081(3) 0.0072(4) 0.0007(3) 0.0001(3) -0.0008(3)
O51 0.0094(3) 0.0113(3) 0.0105(3) 0.0019(2) -0.0003(2) -0.0038(2)
N52 0.0106(3) 0.0117(3) 0.0105(4) 0.0039(3) -0.0034(3) -0.0026(3)
C53 0.0070(3) 0.0068(3) 0.0137(4) -0.0013(3) 0.0015(3) 0.0007(3)
C54 0.0082(3) 0.0084(3) 0.0070(4) 0.0009(3) -0.0003(3) 0.0007(3)
C55 0.0074(3) 0.0065(3) 0.0068(3) -0.0007(3) 0.0014(3) 0.0012(2)
C56 0.0092(3) 0.0090(3) 0.0067(4) -0.0002(3) 0.0005(3) 0.0020(3)
C57 0.0083(3) 0.0081(3) 0.0064(3) 0.0002(3) 0.0009(3) 0.0004(3)
O58 0.0073(3) 0.0119(3) 0.0107(3) -0.0006(2) 0.0003(2) 0.0009(2)
N59 0.0094(3) 0.0098(3) 0.0070(3) -0.0012(3) 0.0000(3) 0.0010(3)
C60 0.0076(3) 0.0066(3) 0.0082(4) -0.0011(3) 0.0004(3) -0.0007(3)
C61 0.0073(3) 0.0071(3) 0.0088(4) -0.0010(3) -0.0008(3) -0.0001(3)
O62 0.0156(4) 0.0102(3) 0.0090(3) -0.0001(2) -0.0036(3) 0.0004(3)
N63 0.0116(3) 0.0065(3) 0.0095(4) -0.0015(2) -0.0008(3) 0.0007(2)
C65 0.0117(4) 0.0076(3) 0.0074(4) -0.0005(3) 0.0013(3) 0.0006(3)
C66 0.0091(3) 0.0071(3) 0.0071(4) 0.0006(3) 0.0000(3) 0.0013(3)
C67 0.0135(4) 0.0098(4) 0.0103(4) -0.0010(3) 0.0025(3) 0.0030(3)
O68 0.0124(3) 0.0060(3) 0.0060(3) -0.0010(2) 0.0015(2) 0.0005(2)
O69 0.0084(3) 0.0055(2) 0.0090(3) 0.0000(2) -0.0003(2) 0.0002(2)
O70 0.0066(3) 0.0093(3) 0.0090(4) -0.0003(2) 0.0012(2) -0.0005(2)
O71 0.0102(3) 0.0077(3) 0.0082(3) 0.0000(2) -0.0026(2) 0.0017(2)
C72 0.0065(3) 0.0071(3) 0.0063(3) 0.0000(3) 0.0010(3) 0.0014(2)
C73 0.0077(3) 0.0073(3) 0.0061(3) -0.0004(3) 0.0001(3) 0.0000(3)
C74 0.0078(3) 0.0066(3) 0.0065(3) -0.0011(3) 0.0003(3) 0.0006(3)
C75 0.0076(3) 0.0069(3) 0.0060(3) -0.0004(3) -0.0001(3) 0.0009(3)
C76 0.0074(3) 0.0095(3) 0.0089(4) -0.0006(3) 0.0007(3) 0.0014(3)
O77 0.0054(2) 0.0076(3) 0.0093(3) -0.0024(2) 0.0005(2) 0.0010(2)
O78 0.0108(3) 0.0092(3) 0.0077(3) 0.0007(2) 0.0013(2) -0.0025(2)
O79 0.0105(3) 0.0112(3) 0.0112(3) 0.0024(3) 0.0031(2) 0.0009(3)
N80 0.0071(3) 0.0078(3) 0.0058(3) 0.0002(2) 0.0011(2) 0.0025(2)
C81 0.0074(3) 0.0081(3) 0.0063(3) 0.0003(3) 0.0009(3) 0.0016(3)
N82 0.0068(3) 0.0068(3) 0.0060(3) -0.0002(2) 0.0005(2) 0.0008(2)
C83 0.0070(3) 0.0084(3) 0.0076(3) -0.0003(3) 0.0014(3) 0.0013(2)
C84 0.0073(3) 0.0089(3) 0.0085(4) -0.0005(3) 0.0006(3) 0.0022(3)
C85 0.0087(3) 0.0086(3) 0.0088(4) 0.0002(3) -0.0007(3) 0.0027(3)
C86 0.0090(3) 0.0097(3) 0.0068(4) 0.0008(3) 0.0001(3) 0.0029(3)
C87 0.0073(3) 0.0073(3) 0.0068(3) 0.0000(3) 0.0006(3) 0.0021(3)
C88 0.0064(3) 0.0073(3) 0.0058(3) -0.0002(3) 0.0004(2) 0.0012(2)
C89 0.0109(4) 0.0136(4) 0.0137(5) 0.0002(3) 0.0026(3) 0.0058(3)
C90 0.0125(4) 0.0138(4) 0.0114(4) 0.0021(3) -0.0018(3) 0.0055(3)
N91 0.0074(3) 0.0083(3) 0.0111(3) -0.0021(3) -0.0006(3) 0.0009(3)
C92 0.0070(3) 0.0091(3) 0.0110(4) -0.0022(3) -0.0004(3) 0.0012(3)
N93 0.0066(3) 0.0089(3) 0.0104(4) -0.0020(3) -0.0001(2) 0.0006(2)
C94 0.0063(3) 0.0090(3) 0.0075(4) -0.0010(3) -0.0006(3) 0.0011(3)
C95 0.0075(3) 0.0085(3) 0.0093(4) -0.0014(3) -0.0009(3) 0.0014(3)
C96 0.0073(3) 0.0074(3) 0.0078(4) -0.0008(3) -0.0012(3) 0.0003(2)
N97 0.0076(3) 0.0105(3) 0.0139(4) -0.0035(3) -0.0017(3) 0.0017(3)
C98 0.0078(3) 0.0106(4) 0.0134(4) -0.0031(3) -0.0017(3) 0.0018(3)
N99 0.0064(3) 0.0097(3) 0.0090(3) -0.0019(3) -0.0013(2) 0.0016(2)
N100 0.0075(3) 0.0094(3) 0.0120(3) -0.0022(3) -0.0009(3) -0.0002(3)
C101 0.0077(3) 0.0086(3) 0.0085(4) -0.0001(3) -0.0017(3) 0.0012(3)
C102 0.0083(3) 0.0081(3) 0.0084(4) 0.0012(3) -0.0010(3) 0.0009(3)
C103 0.0072(3) 0.0076(3) 0.0061(3) 0.0008(3) 0.0000(3) 0.0004(3)
C104 0.0059(3) 0.0079(3) 0.0067(3) 0.0007(3) -0.0004(3) 0.0011(2)
C105 0.0077(3) 0.0075(3) 0.0053(3) 0.0004(2) -0.0002(3) 0.0014(3)
O106 0.0056(3) 0.0122(3) 0.0072(3) 0.0023(2) -0.0003(2) 0.0018(2)
O107 0.0122(3) 0.0065(3) 0.0147(4) 0.0016(2) -0.0016(3) 0.0004(2)
O108 0.0071(3) 0.0098(3) 0.0105(3) 0.0009(2) 0.0018(2) 0.0006(2)
P109 0.00751(9) 0.00560(9) 0.00513(10) -0.00032(7) -0.00026(7) 0.00046(7)
O200 0.0130(4) 0.0177(4) 0.0147(4) -0.0005(3) 0.0023(3) 0.0009(3)
C210 0.0204(6) 0.0168(6) 0.0279(8) -0.0044(5) 0.0075(5) -0.0014(4)
C220 0.0261(7) 0.0164(5) 0.0285(8) 0.0005(5) 0.0112(6) 0.0045(5)
O300 0.0126(4) 0.0138(4) 0.0064(4) -0.0003(3) 0.0012(3) -0.0055(3)
C311 0.0160(7) 0.0221(8) 0.0121(6) -0.0016(6) 0.0016(5) -0.0081(6)
C312 0.032(5) 0.023(4) 0.055(8) -0.010(5) -0.006(5) 0.006(4)
C321 0.0262(9) 0.0187(7) 0.0119(6) -0.0003(5) 0.0010(6) -0.0050(7)
C322 0.054(8) 0.042(6) 0.048(7) -0.029(6) -0.030(7) 0.031(6)
O400 0.0147(4) 0.0124(3) 0.0128(4) 0.0009(3) -0.0005(3) 0.0027(3)
O410 0.0129(3) 0.0116(3) 0.0136(4) 0.0003(3) -0.0014(3) -0.0001(3)
O420 0.0119(3) 0.0104(3) 0.0143(4) 0.0004(3) 0.0007(3) 0.0003(3)
O430 0.0133(3) 0.0117(3) 0.0121(4) 0.0014(3) -0.0005(3) -0.0013(3)
O440 0.0125(3) 0.0121(3) 0.0160(4) 0.0006(3) -0.0006(3) -0.0012(3)
O450 0.0132(3) 0.0113(3) 0.0110(3) 0.0000(3) 0.0001(3) -0.0028(3)
O460 0.0145(4) 0.0188(4) 0.0159(4) 0.0002(3) 0.0000(3) -0.0014(3)
O470 0.0181(4) 0.0121(4) 0.0192(5) 0.0003(3) -0.0045(3) 0.0012(3)
O480 0.0152(4) 0.0132(4) 0.0168(4) -0.0010(3) 0.0000(3) 0.0014(3)
O490 0.0181(5) 0.0177(5) 0.0226(6) 0.0038(4) -0.0004(4) 0.0008(4)
O500 0.0154(4) 0.0111(4) 0.0150(4) -0.0004(3) -0.0032(3) -0.0002(3)
O510 0.0181(5) 0.0177(5) 0.0226(6) 0.0038(4) -0.0004(4) 0.0008(4)
O520 0.0181(5) 0.0177(5) 0.0226(6) 0.0038(4) -0.0004(4) 0.0008(4)

loop_
_atom_type_symbol
_atom_type_description
_atom_type_scat_dispersion_real
_atom_type_scat_dispersion_imag
_atom_type_scat_source
C C 0.0033 0.0016 'International Tables Vol C Tables 4.2.6.8 and 6.1.1.4'
H H 0.0000 0.0000 'International Tables Vol C Tables 4.2.6.8 and 6.1.1.4'
N N 0.0061 0.0033 'International Tables Vol C Tables 4.2.6.8 and 6.1.1.4'
O O 0.0106 0.0060 'International Tables Vol C Tables 4.2.6.8 and 6.1.1.4'
P P 0.1023 0.0942 'International Tables Vol C Tables 4.2.6.8 and 6.1.1.4'
Co Co 0.3494 0.9721 'International Tables Vol C Tables 4.2.6.8 and 6.1.1.4'

loop_
_geom_angle_atom_site_label_1
_geom_angle_atom_site_label_2
_geom_angle_atom_site_label_3
_geom_angle
N21 Co N24 83.15(4)
N21 Co N23 173.11(4)
N24 Co N23 90.47(4)
N21 Co N22 90.30(4)
N24 Co N22 172.94(4)
N23 Co N22 96.19(4)
N21 Co C105 92.52(4)
N24 Co C105 93.17(4)
N23 Co C105 90.43(4)
N22 Co C105 84.47(4)
N21 Co N82 91.41(4)
N24 Co N82 94.40(4)
N23 Co N82 86.46(4)
N22 Co N82 88.36(4)
C105 Co N82 171.84(4)
N21 C1 C20 110.24(8)
N21 C1 C19 102.15(8)
C20 C1 C19 109.67(8)
N21 C1 C2 102.19(8)
C20 C1 C2 113.17(8)
C19 C1 C2 118.36(8)
C25 C2 C26 110.50(8)
C25 C2 C3 114.48(8)
C26 C2 C3 106.65(8)
C25 C2 C1 113.36(9)
C26 C2 C1 109.74(8)
C3 C2 C1 101.58(8)
C4 C3 C30 110.09(8)
C4 C3 C2 101.78(8)
C30 C3 C2 119.91(9)
C4 C3 H3 108.2
C30 C3 H3 108.2
C2 C3 H3 108.2
N21 C4 C5 124.37(9)
N21 C4 C3 112.33(9)
C5 C4 C3 123.30(9)
C6 C5 C4 120.90(9)
C6 C5 C35 121.66(9)
C4 C5 C35 117.37(9)
C5 C6 N22 124.20(9)
C5 C6 C7 126.21(9)
N22 C6 C7 109.39(8)
C36 C7 C37 112.42(9)
C36 C7 C6 116.52(9)
C37 C7 C6 104.98(8)
C36 C7 C8 113.38(9)
C37 C7 C8 108.57(8)
C6 C7 C8 99.90(8)
C9 C8 C41 111.58(9)
C9 C8 C7 101.09(8)
C41 C8 C7 111.72(8)
C9 C8 H8 110.7
C41 C8 H8 110.7
C7 C8 H8 110.7
N22 C9 C10 125.50(9)
N22 C9 C8 111.16(9)
C10 C9 C8 123.22(9)
C9 C10 C11 125.06(9)
C9 C10 H10 117.5
C11 C10 H10 117.5
N23 C11 C10 125.01(9)
N23 C11 C12 111.30(9)
C10 C11 C12 123.66(9)
C11 C12 C46 113.48(9)
C11 C12 C13 99.64(8)
C46 C12 C13 117.51(9)
C11 C12 C47 107.66(9)
C46 C12 C47 109.23(9)
C13 C12 C47 108.63(8)
C14 C13 C12 101.40(8)
C14 C13 C48 108.26(8)
C12 C13 C48 113.65(9)
C14 C13 H13 111.0
C12 C13 H13 111.0
C48 C13 H13 111.0
C15 C14 N23 126.38(9)
C15 C14 C13 125.09(9)
N23 C14 C13 108.31(8)
C14 C15 C16 121.16(9)
C14 C15 C53 118.76(9)
C16 C15 C53 120.04(9)
N24 C16 C15 121.95(9)
N24 C16 C17 111.18(8)
C15 C16 C17 126.67(9)
C16 C17 C55 118.00(9)
C16 C17 C54 107.29(8)
C55 C17 C54 107.77(8)
C16 C17 C18 100.41(8)
C55 C17 C18 110.51(8)
C54 C17 C18 112.86(8)
C19 C18 C60 115.45(9)
C19 C18 C17 102.47(8)
C60 C18 C17 115.41(8)
C19 C18 H18 107.7
C60 C18 H18 107.7
C17 C18 H18 107.7
N24 C19 C18 103.23(8)
N24 C19 C1 106.63(8)
C18 C19 C1 121.64(8)
N24 C19 H19 108.2
C18 C19 H19 108.2
C1 C19 H19 108.2
C1 C20 H201 109.5
C1 C20 H202 109.5
H201 C20 H202 109.5
C1 C20 H203 109.5
H201 C20 H203 109.5
H202 C20 H203 109.5
C4 N21 C1 112.12(8)
C4 N21 Co 130.10(7)
C1 N21 Co 117.50(6)
C9 N22 C6 109.21(8)
C9 N22 Co 123.43(7)
C6 N22 Co 126.29(7)
C11 N23 C14 109.54(8)
C11 N23 Co 124.09(7)
C14 N23 Co 126.36(7)
C16 N24 C19 111.45(8)
C16 N24 Co 133.28(7)
C19 N24 Co 114.89(6)
C2 C25 H251 109.5
C2 C25 H252 109.5
H251 C25 H252 109.5
C2 C25 H253 109.5
H251 C25 H253 109.5
H252 C25 H253 109.5
C27 C26 C2 114.79(8)
C27 C26 H261 108.6
C2 C26 H261 108.6
C27 C26 H262 108.6
C2 C26 H262 108.6
H261 C26 H262 107.5
O28 C27 N29 121.51(10)
O28 C27 C26 122.41(10)
N29 C27 C26 116.08(9)
C27 N29 H291 120.0
C27 N29 H292 120.0
H291 N29 H292 120.0
C31 C30 C3 113.28(9)
C31 C30 H301 108.9
C3 C30 H301 108.9
C31 C30 H302 108.9
C3 C30 H302 108.9
H301 C30 H302 107.7
C32 C31 C30 112.32(9)
C32 C31 H311 109.1
C30 C31 H311 109.1
C32 C31 H312 109.1
C30 C31 H312 109.1
H311 C31 H312 107.9
O33 C32 N34 122.02(11)
O33 C32 C31 121.63(10)
N34 C32 C31 116.35(10)
C32 N34 H341 120.0
C32 N34 H342 120.0
H341 N34 H342 120.0
C5 C35 H351 109.5
C5 C35 H352 109.5
H351 C35 H352 109.5
C5 C35 H353 109.5
H351 C35 H353 109.5
H352 C35 H353 109.5
C7 C36 H361 109.5
C7 C36 H362 109.5
H361 C36 H362 109.5
C7 C36 H363 109.5
H361 C36 H363 109.5
H362 C36 H363 109.5
C38 C37 C7 116.43(9)
C38 C37 H371 108.2
C7 C37 H371 108.2
C38 C37 H372 108.2
C7 C37 H372 108.2
H371 C37 H372 107.3
O39 C38 N40 122.45(11)
O39 C38 C37 123.46(10)
N40 C38 C37 114.09(10)
C38 N40 H401 120.0
C38 N40 H402 120.0
H401 N40 H402 120.0
C42 C41 C8 114.62(9)
C42 C41 H411 108.6
C8 C41 H411 108.6
C42 C41 H412 108.6
C8 C41 H412 108.6
H411 C41 H412 107.6
C43 C42 C41 106.37(9)
C43 C42 H421 110.5
C41 C42 H421 110.5
C43 C42 H422 110.5
C41 C42 H422 110.5
H421 C42 H422 108.6
O44 C43 N45 121.93(11)
O44 C43 C42 121.27(10)
N45 C43 C42 116.72(10)
C43 N45 H451 120.0
C43 N45 H452 120.0
H451 N45 H452 120.0
C12 C46 H461 109.5
C12 C46 H462 109.5
H461 C46 H462 109.5
C12 C46 H463 109.5
H461 C46 H463 109.5
H462 C46 H463 109.5
C12 C47 H471 109.5
C12 C47 H472 109.5
H471 C47 H472 109.5
C12 C47 H473 109.5
H471 C47 H473 109.5
H472 C47 H473 109.5
C49 C48 C13 113.51(9)
C49 C48 H481 108.9
C13 C48 H481 108.9
C49 C48 H482 108.9
C13 C48 H482 108.9
H481 C48 H482 107.7
C50 C49 C48 118.40(9)
C50 C49 H491 107.7
C48 C49 H491 107.7
C50 C49 H492 107.7
C48 C49 H492 107.7
H491 C49 H492 107.1
O51 C50 N52 121.70(11)
O51 C50 C49 118.96(10)
N52 C50 C49 119.34(10)
C50 N52 H521 120.0
C50 N52 H522 120.0
H521 N52 H522 120.0
C15 C53 H531 109.5
C15 C53 H532 109.5
H531 C53 H532 109.5
C15 C53 H533 109.5
H531 C53 H533 109.5
H532 C53 H533 109.5
C17 C54 H541 109.5
C17 C54 H542 109.5
H541 C54 H542 109.5
C17 C54 H543 109.5
H541 C54 H543 109.5
H542 C54 H543 109.5
C56 C55 C17 116.26(9)
C56 C55 H551 108.2
C17 C55 H551 108.2
C56 C55 H552 108.2
C17 C55 H552 108.2
H551 C55 H552 107.4
C57 C56 C55 109.77(9)
C57 C56 H561 109.7
C55 C56 H561 109.7
C57 C56 H562 109.7
C55 C56 H562 109.7
H561 C56 H562 108.2
O58 C57 N59 122.47(10)
O58 C57 C56 120.72(10)
N59 C57 C56 116.75(10)
C57 N59 C65 122.14(10)
C57 N59 H59 118.9
C65 N59 H59 118.9
C61 C60 C18 111.64(9)
C61 C60 H601 109.3
C18 C60 H601 109.3
C61 C60 H602 109.3
C18 C60 H602 109.3
H601 C60 H602 108.0
O62 C61 N63 123.10(11)
O62 C61 C60 119.32(10)
N63 C61 C60 117.57(10)
C61 N63 H631 120.0
C61 N63 H632 120.0
H631 N63 H632 120.0
N59 C65 C66 115.45(9)
N59 C65 H651 108.4
C66 C65 H651 108.4
N59 C65 H652 108.4
C66 C65 H652 108.4
H651 C65 H652 107.5
O69 C66 C67 108.72(9)
O69 C66 C65 108.95(9)
C67 C66 C65 109.38(9)
O69 C66 H66 109.9
C67 C66 H66 109.9
C65 C66 H66 109.9
C66 C67 H671 109.5
C66 C67 H672 109.5
H671 C67 H672 109.5
C66 C67 H673 109.5
H671 C67 H673 109.5
H672 C67 H673 109.5
C74 O68 P109 118.26(7)
C66 O69 P109 121.22(7)
O77 C72 N80 107.94(9)
O77 C72 C73 106.60(8)
N80 C72 C73 113.20(9)
O77 C72 H72 109.7
N80 C72 H72 109.7
C73 C72 H72 109.7
O78 C73 C74 111.27(9)
O78 C73 C72 109.20(9)
C74 C73 C72 99.80(8)
O78 C73 H73 112.0
C74 C73 H73 112.0
C72 C73 H73 112.0
O68 C74 C75 110.84(9)
O68 C74 C73 112.73(9)
C75 C74 C73 102.41(8)
O68 C74 H74 110.2
C75 C74 H74 110.2
C73 C74 H74 110.2
O77 C75 C76 110.25(9)
O77 C75 C74 103.74(8)
C76 C75 C74 115.36(9)
O77 C75 H75 109.1
C76 C75 H75 109.1
C74 C75 H75 109.1
O79 C76 C75 110.92(9)
O79 C76 H761 109.5
C75 C76 H761 109.5
O79 C76 H762 109.5
C75 C76 H762 109.5
H761 C76 H762 108.0
C72 O77 C75 110.40(8)
C73 O78 H78 107.8(12)
C76 O79 H79 112.1(17)
C81 N80 C87 106.73(9)
C81 N80 C72 125.70(9)
C87 N80 C72 126.63(9)
N82 C81 N80 113.69(9)
N82 C81 H81 123.2
N80 C81 H81 123.2
C81 N82 C88 104.60(9)
C81 N82 Co 121.38(7)
C88 N82 Co 134.01(7)
C84 C83 C88 119.18(10)
C84 C83 H83 120.4
C88 C83 H83 120.4
C83 C84 C85 121.07(10)
C83 C84 C89 119.56(10)
C85 C84 C89 119.38(10)
C86 C85 C84 120.00(10)
C86 C85 C90 119.73(11)
C84 C85 C90 120.28(10)
C85 C86 C87 117.99(10)
C85 C86 H86 121.0
C87 C86 H86 121.0
N80 C87 C86 131.90(10)
N80 C87 C88 105.28(9)
C86 C87 C88 122.81(10)
N82 C88 C83 131.44(10)
N82 C88 C87 109.62(9)
C83 C88 C87 118.93(10)
C84 C89 H891 109.5
C84 C89 H892 109.5
H891 C89 H892 109.5
C84 C89 H893 109.5
H891 C89 H893 109.5
H892 C89 H893 109.5
C85 C90 H901 109.5
C85 C90 H902 109.5
H901 C90 H902 109.5
C85 C90 H903 109.5
H901 C90 H903 109.5
H902 C90 H903 109.5
C92 N91 C96 118.84(10)
N93 C92 N91 128.65(10)
N93 C92 H92 115.7
N91 C92 H92 115.7
C92 N93 C94 111.57(10)
N93 C94 N99 128.04(10)
N93 C94 C95 126.33(10)
N99 C94 C95 105.63(9)
C94 C95 N97 111.01(10)
C94 C95 C96 117.31(10)
N97 C95 C96 131.67(10)
N100 C96 N91 119.14(10)
N100 C96 C95 123.55(10)
N91 C96 C95 117.30(10)
C98 N97 C95 103.94(10)
N97 C98 N99 113.60(10)
N97 C98 H98 123.2
N99 C98 H98 123.2
C98 N99 C94 105.81(9)
C98 N99 C101 127.93(9)
C94 N99 C101 126.20(9)
C96 N100 H99 120.0
C96 N100 H100 120.0
H99 N100 H100 120.0
O106 C101 N99 108.69(9)
O106 C101 C102 107.59(9)
N99 C101 C102 113.82(10)
O106 C101 H101 108.9
N99 C101 H101 108.9
C102 C101 H101 108.9
O107 C102 C103 107.88(9)
O107 C102 C101 111.56(9)
C103 C102 C101 100.72(8)
O107 C102 H102 112.0
C103 C102 H102 112.0
C101 C102 H102 112.0
O108 C103 C102 112.43(9)
O108 C103 C104 113.55(9)
C102 C103 C104 101.26(8)
O108 C103 H103 109.8
C102 C103 H103 109.8
C104 C103 H103 109.8
O106 C104 C105 111.10(9)
O106 C104 C103 103.47(8)
C105 C104 C103 114.21(9)
O106 C104 H104 109.3
C105 C104 H104 109.3
C103 C104 H104 109.3
C104 C105 Co 121.96(7)
C104 C105 H105 106.8
Co C105 H105 106.8
C104 C105 H106 106.8
Co C105 H106 106.8
H105 C105 H106 106.7
C101 O106 C104 109.60(8)
C102 O107 H107 109.5
C103 O108 H108 99.6(15)
O70 P109 O71 117.53(6)
O70 P109 O69 111.46(5)
O71 P109 O69 107.37(5)
O70 P109 O68 110.32(5)
O71 P109 O68 108.72(5)
O69 P109 O68 99.96(5)
C210 O200 H200 106.9(19)
O200 C210 C220 109.37(14)
O200 C210 H214 109.8
C220 C210 H214 109.8
O200 C210 H215 109.8
C220 C210 H215 109.8
H214 C210 H215 108.2
C210 C220 H224 109.5
C210 C220 H225 109.5
H224 C220 H225 109.5
C210 C220 H226 109.5
H224 C220 H226 109.5
H225 C220 H226 109.5
C311 O300 H300 119(4)
O300 C311 C321 108.85(15)
O300 C311 H314 109.9
C321 C311 H314 109.9
O300 C311 H315 109.9
C321 C311 H315 109.9
H314 C311 H315 108.3
C311 C321 H32A 109.5
C311 C321 H32B 109.5
H32A C321 H32B 109.5
C311 C321 H32C 109.5
H32A C321 H32C 109.5
H32B C321 H32C 109.5
H404 O400 H405 106.1(13)
H414 O410 H415 107.9(14)
H424 O420 H425 105.2(14)
H434 O430 H435 106.6(13)
H444 O440 H445 107.7(14)
H454 O450 H455 106.0(14)
H464 O460 H465 106.0(14)
H474 O470 H475 105.8(14)
H484 O480 H485 101.9(12)
H494 O490 H495 105.9(14)
H504 O500 H505 102.5(12)
H494 O510 H495 81.5(19)
H494 O510 H504 141(2)
H495 O510 H504 135(3)

loop_
_geom_bond_atom_site_label_1
_geom_bond_atom_site_label_2
_geom_bond_distance
Co N21 1.8745(9)
Co N24 1.8795(9)
Co N23 1.9004(9)
Co N22 1.9129(9)
Co C105 2.0194(11)
Co N82 2.2335(10)
C1 N21 1.4981(13)
C1 C20 1.5344(15)
C1 C19 1.5450(14)
C1 C2 1.5817(14)
C2 C25 1.5319(15)
C2 C26 1.5582(15)
C2 C3 1.5641(14)
C3 C4 1.5107(14)
C3 C30 1.5429(14)
C3 H3 1.0000
C4 N21 1.2991(13)
C4 C5 1.4459(14)
C5 C6 1.3712(14)
C5 C35 1.5100(15)
C6 N22 1.3932(13)
C6 C7 1.5435(14)
C7 C36 1.5358(15)
C7 C37 1.5433(15)
C7 C8 1.5514(14)
C8 C9 1.5028(14)
C8 C41 1.5361(15)
C8 H8 1.0000
C9 N22 1.3408(13)
C9 C10 1.3884(15)
C10 C11 1.3910(14)
C10 H10 0.9500
C11 N23 1.3407(13)
C11 C12 1.5168(14)
C12 C46 1.5201(14)
C12 C13 1.5448(15)
C12 C47 1.5455(16)
C13 C14 1.5240(14)
C13 C48 1.5470(15)
C13 H13 1.0000
C14 C15 1.3721(14)
C14 N23 1.3929(13)
C15 C16 1.4456(14)
C15 C53 1.5134(14)
C16 N24 1.3065(13)
C16 C17 1.5385(14)
C17 C55 1.5388(14)
C17 C54 1.5445(15)
C17 C18 1.5605(15)
C18 C19 1.5250(14)
C18 C60 1.5333(14)
C18 H18 1.0000
C19 N24 1.4841(13)
C19 H19 1.0000
C20 H201 0.9800
C20 H202 0.9800
C20 H203 0.9800
C25 H251 0.9800
C25 H252 0.9800
C25 H253 0.9800
C26 C27 1.5168(14)
C26 H261 0.9900
C26 H262 0.9900
C27 O28 1.2335(14)
C27 N29 1.3450(15)
N29 H291 0.8800
N29 H292 0.8800
C30 C31 1.5321(15)
C30 H301 0.9900
C30 H302 0.9900
C31 C32 1.5112(16)
C31 H311 0.9900
C31 H312 0.9900
C32 O33 1.2416(14)
C32 N34 1.3362(15)
N34 H341 0.8800
N34 H342 0.8800
C35 H351 0.9800
C35 H352 0.9800
C35 H353 0.9800
C36 H361 0.9800
C36 H362 0.9800
C36 H363 0.9800
C37 C38 1.5175(15)
C37 H371 0.9900
C37 H372 0.9900
C38 O39 1.2382(14)
C38 N40 1.3379(16)
N40 H401 0.8800
N40 H402 0.8800
C41 C42 1.5359(16)
C41 H411 0.9900
C41 H412 0.9900
C42 C43 1.5109(15)
C42 H421 0.9900
C42 H422 0.9900
C43 O44 1.2380(14)
C43 N45 1.3416(16)
N45 H451 0.8800
N45 H452 0.8800
C46 H461 0.9800
C46 H462 0.9800
C46 H463 0.9800
C47 H471 0.9800
C47 H472 0.9800
C47 H473 0.9800
C48 C49 1.5349(15)
C48 H481 0.9900
C48 H482 0.9900
C49 C50 1.5123(16)
C49 H491 0.9900
C49 H492 0.9900
C50 O51 1.2475(14)
C50 N52 1.3332(15)
N52 H521 0.8800
N52 H522 0.8800
C53 H531 0.9800
C53 H532 0.9800
C53 H533 0.9800
C54 H541 0.9800
C54 H542 0.9800
C54 H543 0.9800
C55 C56 1.5300(16)
C55 H551 0.9900
C55 H552 0.9900
C56 C57 1.5153(15)
C56 H561 0.9900
C56 H562 0.9900
C57 O58 1.2421(14)
C57 N59 1.3366(15)
N59 C65 1.4512(15)
N59 H59 0.8800
C60 C61 1.5171(15)
C60 H601 0.9900
C60 H602 0.9900
C61 O62 1.2358(15)
C61 N63 1.3339(15)
N63 H631 0.8800
N63 H632 0.8800
C65 C66 1.5245(16)
C65 H651 0.9900
C65 H652 0.9900
C66 O69 1.4461(14)
C66 C67 1.5194(16)
C66 H66 1.0000
C67 H671 0.9800
C67 H672 0.9800
C67 H673 0.9800
O68 C74 1.4185(13)
O68 P109 1.6091(9)
O69 P109 1.5873(9)
O70 P109 1.4958(10)
O71 P109 1.5002(9)
C72 O77 1.4262(13)
C72 N80 1.4458(14)
C72 C73 1.5440(15)
C72 H72 1.0000
C73 O78 1.4024(14)
C73 C74 1.5340(15)
C73 H73 1.0000
C74 C75 1.5204(15)
C74 H74 1.0000
C75 O77 1.4458(13)
C75 C76 1.5116(15)
C75 H75 1.0000
C76 O79 1.4239(15)
C76 H761 0.9900
C76 H762 0.9900
O78 H78 0.965(10)
O79 H79 0.963(10)
N80 C81 1.3565(15)
N80 C87 1.3863(14)
C81 N82 1.3188(14)
C81 H81 0.9500
N82 C88 1.3960(14)
C83 C84 1.3913(16)
C83 C88 1.4013(14)
C83 H83 0.9500
C84 C85 1.4249(17)
C84 C89 1.5066(16)
C85 C86 1.3932(15)
C85 C90 1.5070(16)
C86 C87 1.3939(15)
C86 H86 0.9500
C87 C88 1.4056(15)
C89 H891 0.9800
C89 H892 0.9800
C89 H893 0.9800
C90 H901 0.9800
C90 H902 0.9800
C90 H903 0.9800
N91 C92 1.3396(15)
N91 C96 1.3621(14)
C92 N93 1.3334(15)
C92 H92 0.9500
N93 C94 1.3443(15)
C94 N99 1.3784(14)
C94 C95 1.3839(16)
C95 N97 1.3853(15)
C95 C96 1.4125(15)
C96 N100 1.3273(15)
N97 C98 1.3139(16)
C98 N99 1.3774(15)
C98 H98 0.9500
N99 C101 1.4639(15)
N100 H99 0.8800
N100 H100 0.8800
C101 O106 1.4186(14)
C101 C102 1.5465(16)
C101 H101 1.0000
C102 O107 1.4103(15)
C102 C103 1.5349(15)
C102 H102 1.0000
C103 O108 1.4090(14)
C103 C104 1.5350(15)
C103 H103 1.0000
C104 O106 1.4435(13)
C104 C105 1.5049(14)
C104 H104 1.0000
C105 H105 0.9900
C105 H106 0.9900
O107 H107 0.8400
O108 H108 0.948(10)
O200 C210 1.434(2)
O200 H200 0.963(10)
C210 C220 1.509(2)
C210 H214 0.9900
C210 H215 0.9900
C220 H224 0.9800
C220 H225 0.9800
C220 H226 0.9800
O300 C311 1.442(2)
O300 H300 0.957(10)
C311 C321 1.507(3)
C311 H314 0.9900
C311 H315 0.9900
C312 C322 1.52(2)
C321 H32A 0.9800
C321 H32B 0.9800
C321 H32C 0.9800
O400 H404 0.954(9)
O400 H405 0.948(10)
O410 H414 0.936(9)
O410 H415 0.948(10)
O420 H424 0.954(10)
O420 H425 0.954(10)
O430 H434 0.948(9)
O430 H435 0.955(9)
O440 H444 0.963(9)
O440 H445 0.939(9)
O450 H454 0.952(10)
O450 H455 0.951(10)
O460 H464 0.952(10)
O460 H465 0.955(10)
O470 H474 0.959(10)
O470 H475 0.951(10)
O480 H484 0.963(10)
O480 H485 0.975(9)
O490 H494 0.943(10)
O490 H495 0.964(10)
O500 H504 0.980(10)
O500 H505 0.941(10)
O510 H494 1.12(3)
O510 H495 1.21(3)
O510 H504 1.04(2)
O520 H495 0.81(4)
